data_5910243
loop_
_publ_author_name
'Wyckoff, R. W. G.'

_publ_section_title
;
Pages 103 & 104 from the Structure of Crystals, vol. 4 by Wyckoff R W G. 
published by Interscience Publishers, Inc. in 1951. 
;
_journal_name_full 'The Structure of Crystals'
_journal_page_first 103
_journal_page_last 104
_journal_volume 4
_journal_year 1951
_chemical_formula_structural S3N3Cl3
_chemical_formula_sum 'Cl3 N3 S3'
_chemical_name_systematic 'Tri thiazyl chloride'
_space_group_IT_number 11
_symmetry_cell_setting monoclinic
_symmetry_Int_Tables_number 11
_symmetry_space_group_name_Hall '-P 2yb'
_symmetry_space_group_name_H-M 'P 1 21/m 1'
_audit_creation_date 2006-30-10
_audit_creation_method
;
Pages 103 & 104 from the Structure of Crystals, vol. 4 by Wyckoff R W G. 
published by Interscience Publishers, Inc. in 1951. 
;
_audit_update_record 'created by Girish Upreti, Portland State University'
_cell_angle_alpha 90
_cell_angle_beta 98.42
_cell_angle_gamma 90
_cell_length_a 5.49
_cell_length_b 11.14
_cell_length_c 6.05
_cell_volume 366.021
_cod_duplicate_entry 5910058
_cod_original_sg_symbol_H-M 'P 21/m'
_cod_original_formula_sum 'S3 N3 Cl3'
_cod_database_code 5910243

loop_
_symmetry_equiv_pos_as_xyz
x,y,z
-x,y+1/2,-z
-x,-y,-z
x,-y+1/2,z

loop_
_atom_site_fract_x
_atom_site_fract_y
_atom_site_fract_z
_atom_site_label
-0.04500 0.12260 -0.22340 S1
-0.04500 0.37740 -0.22340 S2
0.04500 -0.12260 0.22340 S3
0.04500 -0.37740 0.22340 S4
0.12310 0.25000 0.17440 S5
-0.12310 -0.25000 -0.17440 S6
0.29680 0.08030 -0.33820 Cl1
0.29680 -0.30300 -0.33820 Cl2
0.50040 0.25000 0.16350 Cl3
-0.50040 -0.25000 -0.16350 Cl4
0.02560 0.12910 0.04300 N1
0.02560 0.37090 0.04300 N2
-0.02560 -0.12910 -0.04300 N3
-0.02560 -0.37090 -0.04300 N4
-0.11680 0.25000 -0.33760 N5
0.11680 -0.25000 0.33760 N6
